data_4509338
loop_
_publ_author_name
'Santillan, Guillermo A.'
'Carrano, Carl J.'

_publ_section_title
;
 Self-Assembly of Silver(I) Coordination Polymers Formed through Hydrogen
 Bonding with Ditopic Heteroscorpionate Ligands
;
_journal_issue 3
_journal_name_full 'Crystal Growth &amp; Design'
_journal_page_first 1590
_journal_paper_doi 10.1021/cg801256h
_journal_volume 9
_journal_year 2009
_chemical_formula_sum 'C20 H22 Ag B F4 N5 O2'
_chemical_formula_weight 559.11
_chemical_name_systematic
;

 ?

;
_space_group_IT_number 2
_symmetry_cell_setting triclinic
_symmetry_space_group_name_Hall '-P 1'
_symmetry_space_group_name_H-M 'P -1'
_atom_sites_solution_hydrogens geom
_atom_sites_solution_primary direct
_atom_sites_solution_secondary difmap
_audit_creation_method SHELXL-97
_cell_angle_alpha 107.631(4)
_cell_angle_beta 90.375(5)
_cell_angle_gamma 92.876(5)
_cell_formula_units_Z 2
_cell_length_a 10.1023(8)
_cell_length_b 10.9760(9)
_cell_length_c 11.3498(9)
_cell_measurement_reflns_used 6041
_cell_measurement_temperature 240(2)
_cell_measurement_theta_max 22.92
_cell_measurement_theta_min 2.73
_cell_volume 1197.56(17)
_computing_cell_refinement 'Bruker SMART'
_computing_data_collection 'Bruker SMART'
_computing_data_reduction 'Bruker SAINT'
_computing_molecular_graphics 'Bruker SHELXTL'
_computing_publication_material 'Bruker SHELXTL'
_computing_structure_refinement 'SHELXL-97 (Sheldrick, 1997)'
_computing_structure_solution 'SHELXS-97 (Sheldrick, 1990)'
_diffrn_ambient_temperature 240(2)
_diffrn_measured_fraction_theta_full 0.986
_diffrn_measured_fraction_theta_max 0.986
_diffrn_measurement_device_type 'CCD area detector'
_diffrn_measurement_method 'phi and omega scans'
_diffrn_radiation_monochromator graphite
_diffrn_radiation_source 'fine-focus sealed tube'
_diffrn_radiation_type MoK\a
_diffrn_radiation_wavelength 0.71073
_diffrn_reflns_av_R_equivalents 0.0280
_diffrn_reflns_av_sigmaI/netI 0.0234
_diffrn_reflns_limit_h_max 11
_diffrn_reflns_limit_h_min -11
_diffrn_reflns_limit_k_max 12
_diffrn_reflns_limit_k_min -12
_diffrn_reflns_limit_l_max 12
_diffrn_reflns_limit_l_min -12
_diffrn_reflns_number 14025
_diffrn_reflns_theta_full 23.09
_diffrn_reflns_theta_max 23.09
_diffrn_reflns_theta_min 2.73
_exptl_absorpt_coefficient_mu 0.898
_exptl_absorpt_correction_T_max 0.9155
_exptl_absorpt_correction_T_min 0.7744
_exptl_absorpt_correction_type multi-scan
_exptl_absorpt_process_details SADABS
_exptl_crystal_colour colorless
_exptl_crystal_density_diffrn 1.551
_exptl_crystal_density_meas ?
_exptl_crystal_density_method 'not measured'
_exptl_crystal_description block
_exptl_crystal_F_000 562
_exptl_crystal_size_max 0.30
_exptl_crystal_size_mid 0.20
_exptl_crystal_size_min 0.10
_refine_diff_density_max 0.630
_refine_diff_density_min -0.374
_refine_diff_density_rms 0.067
_refine_ls_extinction_method none
_refine_ls_goodness_of_fit_ref 1.029
_refine_ls_hydrogen_treatment constr
_refine_ls_matrix_type full
_refine_ls_number_parameters 298
_refine_ls_number_reflns 3322
_refine_ls_number_restraints 0
_refine_ls_restrained_S_all 1.029
_refine_ls_R_factor_all 0.0490
_refine_ls_R_factor_gt 0.0396
_refine_ls_shift/su_max 0.000
_refine_ls_shift/su_mean 0.000
_refine_ls_structure_factor_coef Fsqd
_refine_ls_weighting_details 'calc w=1/[\s^2^(Fo^2^)+(0.0704P)^2^+1.1625P] where P=(Fo^2^+2Fc^2^)/3'
_refine_ls_weighting_scheme calc
_refine_ls_wR_factor_gt 0.1072
_refine_ls_wR_factor_ref 0.1155
_reflns_number_gt 2817
_reflns_number_total 3322
_reflns_threshold_expression >2sigma(I)
_cod_data_source_file cg801256hsup1.cif
_cod_data_source_block gs65a
_cod_depositor_comments
;
The following automatic conversions were performed:

'_symmetry_cell_setting' value 'Triclinic' changed to 'triclinic'
according to /home/saulius/struct/CIF-dictionaries/cif_core.dic
dictionary named 'cif_core.dic' version 2.4.2 from 2011-04-26.

Automatic conversion script
Id: cif_fix_values 1891 2012-01-12 08:04:46Z andrius 

The following automatic conversions were performed:

'_exptl_crystal_density_meas' value 'not measured' was changed to '?'
- the value is perceived as not measured.

Automatic conversion script
Id: cif_fix_values 3008 2015-01-20 13:52:24Z robertas 
;
_cod_original_sg_symbol_H-M P-1
_cod_database_code 4509338

loop_
_symmetry_equiv_pos_as_xyz
'x, y, z'
'-x, -y, -z'

loop_
_atom_site_label
_atom_site_type_symbol
_atom_site_fract_x
_atom_site_fract_y
_atom_site_fract_z
_atom_site_U_iso_or_equiv
_atom_site_adp_type
_atom_site_occupancy
_atom_site_symmetry_multiplicity
_atom_site_calc_flag
_atom_site_refinement_flags
Ag1 Ag 0.38262(4) 0.28920(4) 0.53526(3) 0.06708(19) Uani 1 1 d .
N1 N 0.2876(4) 0.0919(3) 0.4230(3) 0.0498(9) Uani 1 1 d .
N2 N 0.2170(3) 0.0830(3) 0.3184(3) 0.0422(8) Uani 1 1 d .
N3 N 0.2520(4) 0.3737(3) 0.4232(3) 0.0502(9) Uani 1 1 d .
N4 N 0.1938(3) 0.2985(3) 0.3149(3) 0.0444(8) Uani 1 1 d .
N5 N 0.5412(5) 0.3265(4) 0.6687(4) 0.0761(12) Uani 1 1 d .
O1 O 0.6055(3) -0.1380(4) 0.1252(3) 0.0704(9) Uani 1 1 d .
O2 O 0.7673(3) -0.0416(4) 0.0488(3) 0.0843(12) Uani 1 1 d .
C1 C 0.0431(6) -0.0541(6) 0.1742(6) 0.095(2) Uani 1 1 d .
H1A H 0.0606 0.0070 0.1291 0.143 Uiso 1 1 calc R
H1B H -0.0490 -0.0527 0.1976 0.143 Uiso 1 1 calc R
H1C H 0.0614 -0.1393 0.1221 0.143 Uiso 1 1 calc R
C2 C 0.1308(4) -0.0192(4) 0.2885(4) 0.0560(11) Uani 1 1 d .
C3 C 0.1449(6) -0.0771(5) 0.3776(5) 0.0732(14) Uani 1 1 d .
H3A H 0.0977 -0.1512 0.3828 0.088 Uiso 1 1 calc R
C4 C 0.2429(5) -0.0052(4) 0.4598(4) 0.0620(12) Uani 1 1 d .
C5 C 0.2986(8) -0.0267(6) 0.5731(5) 0.095(2) Uani 1 1 d .
H5A H 0.3666 0.0398 0.6102 0.143 Uiso 1 1 calc R
H5B H 0.3370 -0.1096 0.5514 0.143 Uiso 1 1 calc R
H5C H 0.2285 -0.0242 0.6317 0.143 Uiso 1 1 calc R
C6 C 0.0306(5) 0.3062(5) 0.1517(5) 0.0713(14) Uani 1 1 d .
H6A H 0.0557 0.2189 0.1147 0.107 Uiso 1 1 calc R
H6B H 0.0505 0.3557 0.0956 0.107 Uiso 1 1 calc R
H6C H -0.0636 0.3062 0.1675 0.107 Uiso 1 1 calc R
C7 C 0.1062(4) 0.3642(4) 0.2702(4) 0.0505(10) Uani 1 1 d .
C8 C 0.1068(5) 0.4834(4) 0.3551(5) 0.0616(12) Uani 1 1 d .
H8A H 0.0554 0.5512 0.3513 0.074 Uiso 1 1 calc R
C9 C 0.1972(5) 0.4852(4) 0.4475(4) 0.0541(11) Uani 1 1 d .
C10 C 0.2381(6) 0.5911(5) 0.5622(5) 0.0798(16) Uani 1 1 d .
H10A H 0.3039 0.5616 0.6084 0.120 Uiso 1 1 calc R
H10B H 0.1614 0.6165 0.6129 0.120 Uiso 1 1 calc R
H10C H 0.2757 0.6638 0.5396 0.120 Uiso 1 1 calc R
C11 C 0.2432(4) 0.1749(4) 0.2513(3) 0.0400(9) Uani 1 1 d .
H11A H 0.1918 0.1422 0.1724 0.048 Uiso 1 1 calc R
C12 C 0.3865(4) 0.1842(4) 0.2172(3) 0.0411(9) Uani 1 1 d .
C13 C 0.4427(5) 0.2960(4) 0.2036(4) 0.0546(11) Uani 1 1 d .
H13A H 0.3945 0.3703 0.2253 0.065 Uiso 1 1 calc R
C14 C 0.5680(5) 0.3005(5) 0.1588(5) 0.0692(14) Uani 1 1 d .
H14A H 0.6052 0.3777 0.1507 0.083 Uiso 1 1 calc R
C15 C 0.6390(5) 0.1928(6) 0.1260(4) 0.0640(13) Uani 1 1 d .
H15A H 0.7247 0.1963 0.0949 0.077 Uiso 1 1 calc R
C16 C 0.5852(4) 0.0777(5) 0.1383(4) 0.0518(11) Uani 1 1 d .
C17 C 0.4595(4) 0.0751(4) 0.1854(3) 0.0430(9) Uani 1 1 d .
H17A H 0.4229 -0.0012 0.1961 0.052 Uiso 1 1 calc R
C18 C 0.6610(5) -0.0381(6) 0.0998(4) 0.0622(13) Uani 1 1 d .
C19 C 0.6110(6) 0.3396(5) 0.7490(5) 0.0696(13) Uani 1 1 d .
C20 C 0.7014(7) 0.3567(7) 0.8532(6) 0.098(2) Uani 1 1 d .
H20A H 0.7918 0.3658 0.8275 0.118 Uiso 1 1 calc R
H20B H 0.6920 0.2827 0.8830 0.118 Uiso 1 1 calc R
H20C H 0.6810 0.4329 0.9190 0.118 Uiso 1 1 calc R
B1 B -0.1775(6) 0.6298(5) 0.1726(6) 0.0617(14) Uani 1 1 d .
F1 F -0.2444(5) 0.6616(4) 0.0819(4) 0.1312(17) Uani 1 1 d .
F2 F -0.1980(6) 0.7232(6) 0.2773(4) 0.175(2) Uani 1 1 d .
F3 F -0.0465(4) 0.6345(4) 0.1500(5) 0.1280(15) Uani 1 1 d .
F4 F -0.2113(5) 0.5164(5) 0.1736(8) 0.210(4) Uani 1 1 d .

loop_
_atom_site_aniso_label
_atom_site_aniso_U_11
_atom_site_aniso_U_22
_atom_site_aniso_U_33
_atom_site_aniso_U_23
_atom_site_aniso_U_13
_atom_site_aniso_U_12
Ag1 0.0686(3) 0.0749(3) 0.0533(3) 0.01492(19) -0.02159(18) -0.00655(19)
N1 0.067(2) 0.045(2) 0.0360(19) 0.0109(16) -0.0088(17) 0.0012(17)
N2 0.0419(18) 0.0456(19) 0.0386(18) 0.0127(15) -0.0043(15) -0.0013(15)
N3 0.060(2) 0.050(2) 0.0371(19) 0.0081(16) -0.0036(16) 0.0015(17)
N4 0.0475(19) 0.0449(19) 0.0389(19) 0.0096(15) -0.0054(15) 0.0061(15)
N5 0.078(3) 0.077(3) 0.072(3) 0.025(2) -0.032(3) -0.017(2)
O1 0.066(2) 0.082(2) 0.063(2) 0.0184(19) 0.0034(17) 0.0259(19)
O2 0.045(2) 0.145(4) 0.064(2) 0.029(2) 0.0065(17) 0.030(2)
C1 0.088(4) 0.089(4) 0.111(5) 0.043(4) -0.050(4) -0.046(3)
C2 0.054(3) 0.055(3) 0.058(3) 0.019(2) -0.006(2) -0.009(2)
C3 0.088(4) 0.065(3) 0.072(3) 0.032(3) -0.005(3) -0.019(3)
C4 0.093(4) 0.046(3) 0.046(3) 0.012(2) 0.001(2) 0.003(2)
C5 0.162(6) 0.072(4) 0.061(3) 0.035(3) -0.018(4) -0.001(4)
C6 0.072(3) 0.081(4) 0.062(3) 0.021(3) -0.018(3) 0.026(3)
C7 0.049(2) 0.057(3) 0.050(3) 0.021(2) 0.001(2) 0.012(2)
C8 0.070(3) 0.054(3) 0.064(3) 0.020(2) 0.004(2) 0.020(2)
C9 0.071(3) 0.041(3) 0.049(3) 0.010(2) 0.010(2) 0.005(2)
C10 0.112(5) 0.056(3) 0.062(3) 0.004(3) 0.003(3) 0.002(3)
C11 0.043(2) 0.040(2) 0.034(2) 0.0070(17) -0.0038(16) 0.0034(17)
C12 0.045(2) 0.045(2) 0.032(2) 0.0105(17) -0.0068(17) -0.0015(18)
C13 0.062(3) 0.049(3) 0.051(3) 0.013(2) 0.001(2) -0.005(2)
C14 0.073(3) 0.070(3) 0.060(3) 0.019(3) 0.000(3) -0.027(3)
C15 0.045(3) 0.096(4) 0.048(3) 0.020(3) -0.004(2) -0.016(3)
C16 0.036(2) 0.084(3) 0.031(2) 0.013(2) -0.0079(17) 0.001(2)
C17 0.043(2) 0.051(2) 0.034(2) 0.0110(18) -0.0071(17) -0.0014(18)
C18 0.042(3) 0.104(4) 0.035(2) 0.012(3) -0.012(2) 0.017(3)
C19 0.075(3) 0.069(3) 0.064(3) 0.020(3) -0.011(3) -0.007(3)
C20 0.102(5) 0.118(5) 0.075(4) 0.032(4) -0.033(4) -0.012(4)
B1 0.070(4) 0.055(3) 0.067(4) 0.028(3) 0.010(3) 0.008(3)
F1 0.157(4) 0.146(4) 0.095(3) 0.031(3) -0.007(3) 0.088(3)
F2 0.186(5) 0.221(6) 0.090(3) -0.001(4) 0.018(3) 0.046(4)
F3 0.085(3) 0.128(3) 0.183(5) 0.065(3) 0.013(3) 0.005(2)
F4 0.133(4) 0.149(5) 0.406(11) 0.185(6) -0.071(5) -0.056(3)

loop_
_atom_type_symbol
_atom_type_description
_atom_type_scat_dispersion_real
_atom_type_scat_dispersion_imag
_atom_type_scat_source
C C 0.0033 0.0016 'International Tables Vol C Tables 4.2.6.8 and 6.1.1.4'
H H 0.0000 0.0000 'International Tables Vol C Tables 4.2.6.8 and 6.1.1.4'
Ag Ag -0.8971 1.1015 'International Tables Vol C Tables 4.2.6.8 and 6.1.1.4'
B B 0.0013 0.0007 'International Tables Vol C Tables 4.2.6.8 and 6.1.1.4'
F F 0.0171 0.0103 'International Tables Vol C Tables 4.2.6.8 and 6.1.1.4'
N N 0.0061 0.0033 'International Tables Vol C Tables 4.2.6.8 and 6.1.1.4'
O O 0.0106 0.0060 'International Tables Vol C Tables 4.2.6.8 and 6.1.1.4'

loop_
_geom_angle_atom_site_label_1
_geom_angle_atom_site_label_2
_geom_angle_atom_site_label_3
_geom_angle
N5 Ag1 N3 145.56(15)
N5 Ag1 N1 127.29(15)
N3 Ag1 N1 86.84(12)
C4 N1 N2 105.7(3)
C4 N1 Ag1 130.3(3)
N2 N1 Ag1 118.6(2)
C2 N2 N1 111.6(3)
C2 N2 C11 128.1(3)
N1 N2 C11 120.3(3)
C9 N3 N4 105.7(3)
C9 N3 Ag1 132.8(3)
N4 N3 Ag1 120.6(2)
C7 N4 N3 111.0(3)
C7 N4 C11 127.2(3)
N3 N4 C11 120.8(3)
C19 N5 Ag1 169.6(5)
C2 C1 H1A 109.5
C2 C1 H1B 109.5
H1A C1 H1B 109.5
C2 C1 H1C 109.5
H1A C1 H1C 109.5
H1B C1 H1C 109.5
N2 C2 C3 106.2(4)
N2 C2 C1 122.6(4)
C3 C2 C1 131.2(4)
C2 C3 C4 106.6(4)
C2 C3 H3A 126.7
C4 C3 H3A 126.7
N1 C4 C3 109.9(4)
N1 C4 C5 120.9(5)
C3 C4 C5 129.1(5)
C4 C5 H5A 109.5
C4 C5 H5B 109.5
H5A C5 H5B 109.5
C4 C5 H5C 109.5
H5A C5 H5C 109.5
H5B C5 H5C 109.5
C7 C6 H6A 109.5
C7 C6 H6B 109.5
H6A C6 H6B 109.5
C7 C6 H6C 109.5
H6A C6 H6C 109.5
H6B C6 H6C 109.5
N4 C7 C8 105.8(4)
N4 C7 C6 122.4(4)
C8 C7 C6 131.8(4)
C7 C8 C9 107.0(4)
C7 C8 H8A 126.5
C9 C8 H8A 126.5
N3 C9 C8 110.4(4)
N3 C9 C10 119.8(4)
C8 C9 C10 129.8(4)
C9 C10 H10A 109.5
C9 C10 H10B 109.5
H10A C10 H10B 109.5
C9 C10 H10C 109.5
H10A C10 H10C 109.5
H10B C10 H10C 109.5
N4 C11 N2 111.9(3)
N4 C11 C12 112.4(3)
N2 C11 C12 113.0(3)
N4 C11 H11A 106.3
N2 C11 H11A 106.3
C12 C11 H11A 106.3
C13 C12 C17 118.9(4)
C13 C12 C11 120.9(4)
C17 C12 C11 119.8(3)
C14 C13 C12 121.0(5)
C14 C13 H13A 119.5
C12 C13 H13A 119.5
C15 C14 C13 120.1(5)
C15 C14 H14A 120.0
C13 C14 H14A 120.0
C14 C15 C16 120.5(4)
C14 C15 H15A 119.8
C16 C15 H15A 119.8
C17 C16 C15 118.8(4)
C17 C16 C18 121.3(4)
C15 C16 C18 120.0(4)
C16 C17 C12 120.8(4)
C16 C17 H17A 119.6
C12 C17 H17A 119.6
O2 C18 O1 122.5(5)
O2 C18 C16 122.8(5)
O1 C18 C16 114.7(4)
N5 C19 C20 179.9(9)
C19 C20 H20A 109.5
C19 C20 H20B 109.5
H20A C20 H20B 109.5
C19 C20 H20C 109.5
H20A C20 H20C 109.5
H20B C20 H20C 109.5
F4 B1 F2 115.7(7)
F4 B1 F3 108.0(5)
F2 B1 F3 107.5(6)
F4 B1 F1 111.5(6)
F2 B1 F1 105.5(5)
F3 B1 F1 108.4(5)

loop_
_geom_bond_atom_site_label_1
_geom_bond_atom_site_label_2
_geom_bond_distance
Ag1 N5 2.134(4)
Ag1 N3 2.244(3)
Ag1 N1 2.310(3)
N1 C4 1.319(6)
N1 N2 1.356(5)
N2 C2 1.342(5)
N2 C11 1.452(5)
N3 C9 1.321(5)
N3 N4 1.366(5)
N4 C7 1.356(5)
N4 C11 1.445(5)
N5 C19 1.119(6)
O1 C18 1.316(6)
O2 C18 1.220(6)
C1 C2 1.504(7)
C1 H1A 0.9700
C1 H1B 0.9700
C1 H1C 0.9700
C2 C3 1.359(7)
C3 C4 1.392(7)
C3 H3A 0.9400
C4 C5 1.488(7)
C5 H5A 0.9700
C5 H5B 0.9700
C5 H5C 0.9700
C6 C7 1.489(6)
C6 H6A 0.9700
C6 H6B 0.9700
C6 H6C 0.9700
C7 C8 1.370(6)
C8 C9 1.381(7)
C8 H8A 0.9400
C9 C10 1.499(7)
C10 H10A 0.9700
C10 H10B 0.9700
C10 H10C 0.9700
C11 C12 1.508(6)
C11 H11A 0.9900
C12 C13 1.378(6)
C12 C17 1.392(6)
C13 C14 1.371(7)
C13 H13A 0.9400
C14 C15 1.369(8)
C14 H14A 0.9400
C15 C16 1.397(7)
C15 H15A 0.9400
C16 C17 1.383(6)
C16 C18 1.470(7)
C17 H17A 0.9400
C19 C20 1.450(8)
C20 H20A 0.9700
C20 H20B 0.9700
C20 H20C 0.9700
B1 F4 1.278(7)
B1 F2 1.338(8)
B1 F3 1.351(7)
B1 F1 1.368(7)
